data_4112054
loop_
_publ_author_name
'Brandon R. Galan'
'Milan Gembicky'
'Paulina M. Dominiak'
'Jerome B. Keister'
'Steven T. Diver'

_publ_section_title
;
 Carbon Monoxide-Promoted Carbene Insertion into the Aryl Substituent of
 an N-Heterocyclic Carbene Ligand: Buchner Reaction in a Ruthenium Carbene
 Complex
;
_journal_name_full 'Journal of the American Chemical Society'
_journal_page_first 15702
_journal_page_last 15703
_journal_paper_doi 10.1021/ja0545618
_journal_volume 127
_journal_year 2005
_chemical_formula_moiety '4(C42 H61 Cl2 N2 O2 P Ru), C15 H30 O5'
_chemical_formula_sum 'C183 H274 Cl8 N8 O13 P4 Ru4'
_chemical_formula_weight 3605.86
_chemical_name_systematic
; 
 ? 
;
_space_group_IT_number 15
_symmetry_cell_setting monoclinic
_symmetry_space_group_name_Hall '-C 2yc'
_symmetry_space_group_name_H-M 'C 1 2/c 1'
_atom_sites_solution_hydrogens difmap
_atom_sites_solution_primary direct
_atom_sites_solution_secondary difmap
_audit_creation_method SHELXL-97
_cell_angle_alpha 90.00
_cell_angle_beta 102.7920(10)
_cell_angle_gamma 90.00
_cell_formula_units_Z 2
_cell_length_a 37.7428(8)
_cell_length_b 17.4293(4)
_cell_length_c 14.3941(3)
_cell_measurement_reflns_used 9294
_cell_measurement_temperature 90(2)
_cell_measurement_theta_max 28.3
_cell_measurement_theta_min 2.3
_cell_volume 9233.9(3)
_computing_cell_refinement 'APEX2 (Bruker, 2004)'
_computing_data_collection 'APEX2 (Bruker, 2004)'
_computing_data_reduction 'SAINT-Plus (Bruker, 2004)'
_computing_molecular_graphics 'Diamond 3.0'
_computing_publication_material 'Bruker SHELXTL'
_computing_structure_refinement 'SHELXL-97 (Sheldrick, 1997)'
_computing_structure_solution 'SHELXS-97 (Sheldrick, 1990)'
_diffrn_ambient_temperature 90(2)
_diffrn_measured_fraction_theta_full 0.999
_diffrn_measured_fraction_theta_max 0.999
_diffrn_measurement_device_type 'Bruker SMART APEX2'
_diffrn_measurement_method 'omega scan'
_diffrn_radiation_monochromator graphite
_diffrn_radiation_source 'rotating anode'
_diffrn_radiation_type MoK\a
_diffrn_radiation_wavelength 0.71073
_diffrn_reflns_av_R_equivalents 0.0552
_diffrn_reflns_av_sigmaI/netI 0.0247
_diffrn_reflns_limit_h_max 50
_diffrn_reflns_limit_h_min -50
_diffrn_reflns_limit_k_max 23
_diffrn_reflns_limit_k_min -23
_diffrn_reflns_limit_l_max 19
_diffrn_reflns_limit_l_min -19
_diffrn_reflns_number 123186
_diffrn_reflns_theta_full 28.32
_diffrn_reflns_theta_max 28.32
_diffrn_reflns_theta_min 1.11
_exptl_absorpt_coefficient_mu 0.530
_exptl_absorpt_correction_T_max 0.989
_exptl_absorpt_correction_T_min 0.901
_exptl_absorpt_correction_type multi-scan
_exptl_absorpt_process_details '(SADABS v2.10; Sheldrick, 1996)'
_exptl_crystal_colour 'pale yellow'
_exptl_crystal_density_diffrn 1.297
_exptl_crystal_description prismatic
_exptl_crystal_F_000 3808
_exptl_crystal_size_max 0.20
_exptl_crystal_size_mid 0.07
_exptl_crystal_size_min 0.03
_refine_diff_density_max 0.912
_refine_diff_density_min -0.711
_refine_diff_density_rms 0.065
_refine_ls_extinction_method none
_refine_ls_goodness_of_fit_ref 1.106
_refine_ls_hydrogen_treatment constr
_refine_ls_matrix_type full
_refine_ls_number_parameters 564
_refine_ls_number_reflns 11498
_refine_ls_number_restraints 0
_refine_ls_restrained_S_all 1.106
_refine_ls_R_factor_all 0.0395
_refine_ls_R_factor_gt 0.0294
_refine_ls_shift/su_max 0.002
_refine_ls_shift/su_mean <0.000
_refine_ls_structure_factor_coef Fsqd
_refine_ls_weighting_details 'calc w=1/[\s^2^(Fo^2^)+(0.0291P)^2^+13.7494P] where P=(Fo^2^+2Fc^2^)/3'
_refine_ls_weighting_scheme calc
_refine_ls_wR_factor_gt 0.0686
_refine_ls_wR_factor_ref 0.0749
_reflns_number_gt 9856
_reflns_number_total 11498
_reflns_threshold_expression >2sigma(I)
_cod_data_source_file ja0545618si20050715_120344.cif
_cod_data_source_block methylene
_cod_database_code 4112054

loop_
_symmetry_equiv_pos_as_xyz
'x, y, z'
'-x, y, -z+1/2'
'x+1/2, y+1/2, z'
'-x+1/2, y+1/2, -z+1/2'
'-x, -y, -z'
'x, -y, z-1/2'
'-x+1/2, -y+1/2, -z'
'x+1/2, -y+1/2, z-1/2'

loop_
_atom_site_label
_atom_site_type_symbol
_atom_site_fract_x
_atom_site_fract_y
_atom_site_fract_z
_atom_site_U_iso_or_equiv
_atom_site_adp_type
_atom_site_occupancy
_atom_site_symmetry_multiplicity
_atom_site_calc_flag
_atom_site_refinement_flags
_atom_site_disorder_assembly
_atom_site_disorder_group
Ru1 Ru 0.134803(3) 0.164159(7) 0.474968(9) 0.01426(4) Uani 1 1 d . . .
O1 O 0.21785(3) 0.15803(7) 0.53827(10) 0.0250(3) Uani 1 1 d . . .
C1 C 0.18732(5) 0.15258(9) 0.50932(12) 0.0185(3) Uani 1 1 d . . .
O2 O 0.06051(4) 0.23924(8) 0.45797(12) 0.0351(4) Uani 1 1 d . . .
C2 C 0.08617(5) 0.20381(10) 0.46124(14) 0.0229(4) Uani 1 1 d . . .
Cl1 Cl 0.145631(13) 0.21913(2) 0.63266(3) 0.02422(9) Uani 1 1 d . . .
Cl2 Cl 0.124454(12) 0.09494(2) 0.32644(3) 0.02085(9) Uani 1 1 d . . .
P1 P 0.143960(11) 0.27989(2) 0.38486(3) 0.01538(8) Uani 1 1 d . . .
N1 N 0.09273(4) 0.03463(8) 0.55460(10) 0.0173(3) Uani 1 1 d . . .
N2 N 0.14667(4) -0.00307(8) 0.54860(10) 0.0168(3) Uani 1 1 d . . .
C3 C 0.12412(4) 0.05755(9) 0.53307(11) 0.0156(3) Uani 1 1 d . . .
C4 C 0.09241(5) -0.04688(10) 0.58154(13) 0.0209(3) Uani 1 1 d . . .
H4A H 0.0751 -0.0767 0.5331 0.025 Uiso 1 1 calc R . .
H4B H 0.0860 -0.0531 0.6441 0.025 Uiso 1 1 calc R . .
C5 C 0.13132(5) -0.07138(10) 0.58592(13) 0.0222(4) Uani 1 1 d . . .
H5A H 0.1443 -0.0829 0.6521 0.027 Uiso 1 1 calc R . .
H5B H 0.1323 -0.1169 0.5455 0.027 Uiso 1 1 calc R . .
C6 C 0.06063(5) 0.07808(10) 0.55505(12) 0.0182(3) Uani 1 1 d . . .
C7 C 0.05725(5) 0.11312(10) 0.64002(13) 0.0205(3) Uani 1 1 d . . .
C8 C 0.08636(5) 0.10573(11) 0.72998(13) 0.0243(4) Uani 1 1 d . . .
H8A H 0.0806 0.1393 0.7792 0.036 Uiso 1 1 calc R . .
H8B H 0.1099 0.1206 0.7171 0.036 Uiso 1 1 calc R . .
H8C H 0.0876 0.0524 0.7521 0.036 Uiso 1 1 calc R . .
C9 C 0.02578(5) 0.15480(10) 0.63980(14) 0.0241(4) Uani 1 1 d . . .
H9 H 0.0234 0.1806 0.6962 0.029 Uiso 1 1 calc R . .
C10 C -0.00239(5) 0.15967(11) 0.55864(15) 0.0257(4) Uani 1 1 d . . .
C11 C -0.03590(5) 0.20611(12) 0.56097(17) 0.0340(5) Uani 1 1 d . . .
H11A H -0.0482 0.2199 0.4958 0.051 Uiso 1 1 calc R . .
H11B H -0.0289 0.2529 0.5982 0.051 Uiso 1 1 calc R . .
H11C H -0.0523 0.1757 0.5904 0.051 Uiso 1 1 calc R . .
C12 C 0.00116(5) 0.12006(10) 0.47751(14) 0.0235(4) Uani 1 1 d . . .
H12 H -0.0183 0.1214 0.4228 0.028 Uiso 1 1 calc R . .
C13 C 0.03226(5) 0.07853(10) 0.47395(13) 0.0201(3) Uani 1 1 d . . .
C14 C 0.03535(5) 0.03809(11) 0.38361(13) 0.0254(4) Uani 1 1 d . . .
H14A H 0.0147 0.0523 0.3322 0.038 Uiso 1 1 calc R . .
H14B H 0.0353 -0.0175 0.3936 0.038 Uiso 1 1 calc R . .
H14C H 0.0581 0.0532 0.3663 0.038 Uiso 1 1 calc R . .
C15 C 0.18398(5) -0.00754(9) 0.54249(12) 0.0177(3) Uani 1 1 d . . .
C16 C 0.19214(5) -0.02864(10) 0.44810(12) 0.0209(3) Uani 1 1 d . . .
H16A H 0.2112 0.0055 0.4339 0.025 Uiso 1 1 calc R . .
H16B H 0.1700 -0.0229 0.3967 0.025 Uiso 1 1 calc R . .
C17 C 0.20490(5) -0.11064(10) 0.45377(12) 0.0222(4) Uani 1 1 d . . .
C18 C 0.18058(6) -0.16959(11) 0.39625(14) 0.0290(4) Uani 1 1 d . . .
H18A H 0.1910 -0.2208 0.4116 0.044 Uiso 1 1 calc R . .
H18B H 0.1783 -0.1593 0.3283 0.044 Uiso 1 1 calc R . .
H18C H 0.1565 -0.1672 0.4113 0.044 Uiso 1 1 calc R . .
C19 C 0.23717(5) -0.12822(10) 0.50983(13) 0.0223(4) Uani 1 1 d . . .
H19 H 0.2455 -0.1794 0.5073 0.027 Uiso 1 1 calc R . .
C20 C 0.26052(5) -0.07574(10) 0.57408(12) 0.0197(3) Uani 1 1 d . . .
C21 C 0.30057(5) -0.09423(11) 0.59528(14) 0.0268(4) Uani 1 1 d . . .
H21A H 0.3143 -0.0519 0.6312 0.040 Uiso 1 1 calc R . .
H21B H 0.3084 -0.1014 0.5353 0.040 Uiso 1 1 calc R . .
H21C H 0.3051 -0.1414 0.6331 0.040 Uiso 1 1 calc R . .
C22 C 0.24808(5) -0.01864(10) 0.62205(12) 0.0201(3) Uani 1 1 d . . .
H22 H 0.2660 0.0134 0.6600 0.024 Uiso 1 1 calc R . .
C23 C 0.21048(5) -0.00083(9) 0.62204(12) 0.0178(3) Uani 1 1 d . . .
C24 C 0.20302(5) 0.02602(11) 0.71523(12) 0.0233(4) Uani 1 1 d . . .
H24A H 0.1790 0.0503 0.7038 0.035 Uiso 1 1 calc R . .
H24B H 0.2216 0.0632 0.7446 0.035 Uiso 1 1 calc R . .
H24C H 0.2036 -0.0180 0.7579 0.035 Uiso 1 1 calc R . .
C25 C 0.10074(5) 0.31698(10) 0.30898(13) 0.0213(3) Uani 1 1 d . . .
H25 H 0.0849 0.3287 0.3544 0.026 Uiso 1 1 calc R . .
C26 C 0.07936(5) 0.25794(11) 0.23930(14) 0.0272(4) Uani 1 1 d . . .
H26A H 0.0919 0.2485 0.1869 0.033 Uiso 1 1 calc R . .
H26B H 0.0780 0.2088 0.2728 0.033 Uiso 1 1 calc R . .
C27 C 0.04112(6) 0.28799(13) 0.19862(17) 0.0362(5) Uani 1 1 d . . .
H27A H 0.0277 0.2502 0.1527 0.043 Uiso 1 1 calc R . .
H27B H 0.0281 0.2936 0.2509 0.043 Uiso 1 1 calc R . .
C28 C 0.04149(6) 0.36468(15) 0.14895(18) 0.0441(6) Uani 1 1 d . . .
H28A H 0.0163 0.3842 0.1287 0.053 Uiso 1 1 calc R . .
H28B H 0.0513 0.3577 0.0912 0.053 Uiso 1 1 calc R . .
C29 C 0.06458(6) 0.42321(13) 0.21457(18) 0.0405(5) Uani 1 1 d . . .
H292 H 0.0527 0.4359 0.2675 0.049 Uiso 1 1 calc R . .
H29B H 0.0663 0.4709 0.1785 0.049 Uiso 1 1 calc R . .
C30 C 0.10277(5) 0.39219(11) 0.25523(14) 0.0274(4) Uani 1 1 d . . .
H30A H 0.1169 0.4305 0.2991 0.033 Uiso 1 1 calc R . .
H30B H 0.1154 0.3832 0.2028 0.033 Uiso 1 1 calc R . .
C31 C 0.17339(5) 0.26930(10) 0.29651(12) 0.0186(3) Uani 1 1 d . . .
H31 H 0.1565 0.2535 0.2357 0.022 Uiso 1 1 calc R . .
C32 C 0.19100(5) 0.34429(10) 0.27275(13) 0.0208(3) Uani 1 1 d . . .
H32A H 0.1723 0.3849 0.2577 0.025 Uiso 1 1 calc R . .
H32B H 0.2096 0.3611 0.3289 0.025 Uiso 1 1 calc R . .
C33 C 0.20873(5) 0.33313(11) 0.18763(14) 0.0247(4) Uani 1 1 d . . .
H33A H 0.1898 0.3205 0.1303 0.030 Uiso 1 1 calc R . .
H33B H 0.2205 0.3816 0.1751 0.030 Uiso 1 1 calc R . .
C34 C 0.23676(5) 0.26950(11) 0.20605(14) 0.0248(4) Uani 1 1 d . . .
H34A H 0.2572 0.2846 0.2587 0.030 Uiso 1 1 calc R . .
H34B H 0.2465 0.2613 0.1484 0.030 Uiso 1 1 calc R . .
C35 C 0.21999(5) 0.19524(11) 0.23201(14) 0.0244(4) Uani 1 1 d . . .
H35A H 0.2391 0.1553 0.2474 0.029 Uiso 1 1 calc R . .
H35B H 0.2014 0.1772 0.1766 0.029 Uiso 1 1 calc R . .
C36 C 0.20245(5) 0.20631(10) 0.31739(13) 0.0216(3) Uani 1 1 d . . .
H36A H 0.2213 0.2206 0.3742 0.026 Uiso 1 1 calc R . .
H36B H 0.1912 0.1575 0.3313 0.026 Uiso 1 1 calc R . .
C37 C 0.16078(5) 0.36564(10) 0.45737(12) 0.0183(3) Uani 1 1 d . . .
H37 H 0.1647 0.4070 0.4125 0.022 Uiso 1 1 calc R . .
C38 C 0.13236(5) 0.39542(10) 0.51081(14) 0.0233(4) Uani 1 1 d . . .
H38A H 0.1099 0.4097 0.4641 0.028 Uiso 1 1 calc R . .
H38B H 0.1262 0.3541 0.5518 0.028 Uiso 1 1 calc R . .
C39 C 0.14667(6) 0.46519(11) 0.57236(15) 0.0297(4) Uani 1 1 d . . .
H39A H 0.1493 0.5089 0.5306 0.036 Uiso 1 1 calc R . .
H39B H 0.1289 0.4799 0.6104 0.036 Uiso 1 1 calc R . .
C40 C 0.18312(6) 0.44857(12) 0.63904(14) 0.0325(5) Uani 1 1 d . . .
H40A H 0.1921 0.4954 0.6757 0.039 Uiso 1 1 calc R . .
H40B H 0.1800 0.4081 0.6848 0.039 Uiso 1 1 calc R . .
C41 C 0.21081(5) 0.42253(11) 0.58350(14) 0.0269(4) Uani 1 1 d . . .
H41A H 0.2343 0.4118 0.6282 0.032 Uiso 1 1 calc R . .
H41B H 0.2148 0.4639 0.5398 0.032 Uiso 1 1 calc R . .
C42 C 0.19748(5) 0.35038(10) 0.52627(13) 0.0211(3) Uani 1 1 d . . .
H42A H 0.1948 0.3082 0.5702 0.025 Uiso 1 1 calc R . .
H42B H 0.2156 0.3344 0.4897 0.025 Uiso 1 1 calc R . .
O1S O 0.11602(13) 0.6885(3) 0.4785(4) 0.0793(14) Uani 0.50 1 d P A 1
C1S C 0.10183(14) 0.6556(3) 0.4056(5) 0.0494(13) Uani 0.50 1 d P A 1
C2S C 0.10669(18) 0.6798(4) 0.3120(5) 0.0637(17) Uani 0.50 1 d P A 1
H2S3 H 0.0837 0.7004 0.2749 0.096 Uiso 0.50 1 calc PR A 1
H2S2 H 0.1141 0.6357 0.2786 0.096 Uiso 0.50 1 calc PR A 1
H2S1 H 0.1255 0.7195 0.3199 0.096 Uiso 0.50 1 calc PR A 1
C3S C 0.07785(17) 0.5876(3) 0.4084(5) 0.0574(15) Uani 0.50 1 d P A 1
H3S3 H 0.0872 0.5434 0.3793 0.086 Uiso 0.50 1 calc PR A 1
H3S2 H 0.0531 0.5993 0.3730 0.086 Uiso 0.50 1 calc PR A 1
H3S1 H 0.0775 0.5757 0.4747 0.086 Uiso 0.50 1 calc PR A 1
O2S O 0.01758(13) 0.6557(3) 0.2350(4) 0.0723(13) Uani 0.50 1 d P . 2
C4S C 0.04293(18) 0.6471(3) 0.1968(5) 0.0595(16) Uani 0.50 1 d P B 2
C5S C 0.0814(2) 0.6594(4) 0.2477(6) 0.080(2) Uani 0.50 1 d P B 2
H5S3 H 0.0927 0.6972 0.2129 0.120 Uiso 0.50 1 calc PR B 2
H5S2 H 0.0947 0.6108 0.2514 0.120 Uiso 0.50 1 calc PR B 2
H5S1 H 0.0821 0.6784 0.3122 0.120 Uiso 0.50 1 calc PR B 2
C6S C 0.03646(13) 0.6258(3) 0.0961(3) 0.0702(13) Uani 0.50 1 d P B 2
H6S3 H 0.0166 0.5884 0.0815 0.105 Uiso 0.50 1 calc PR B 2
H6S2 H 0.0586 0.6031 0.0828 0.105 Uiso 0.50 1 calc PR B 2
H6S1 H 0.0299 0.6716 0.0566 0.105 Uiso 0.50 1 calc PR B 2
O3S O -0.0242(3) 0.4783(6) 0.0120(6) 0.075(3) Uani 0.25 1 d P . 3
C7S C 0.03646(13) 0.6258(3) 0.0961(3) 0.0702(13) Uani 0.25 1 d P C 3
H7S1 H 0.0442 0.6564 0.0471 0.105 Uiso 0.25 1 calc PR C 3
H7S2 H 0.0579 0.6073 0.1422 0.105 Uiso 0.25 1 calc PR C 3
H7S3 H 0.0216 0.6575 0.1289 0.105 Uiso 0.25 1 calc PR C 3
C8S C 0.0145(4) 0.5586(7) 0.0503(7) 0.055(3) Uani 0.25 1 d P . 3
C9S C -0.0206(4) 0.5402(8) 0.0799(10) 0.067(3) Uani 0.25 1 d P D 3
H9S1 H -0.0345 0.5028 0.0355 0.101 Uiso 0.25 1 calc PR D 3
H9S2 H -0.0349 0.5873 0.0789 0.101 Uiso 0.25 1 calc PR D 3
H9S3 H -0.0152 0.5187 0.1444 0.101 Uiso 0.25 1 calc PR D 3

loop_
_atom_site_aniso_label
_atom_site_aniso_U_11
_atom_site_aniso_U_22
_atom_site_aniso_U_33
_atom_site_aniso_U_23
_atom_site_aniso_U_13
_atom_site_aniso_U_12
Ru1 0.01731(7) 0.01306(6) 0.01374(6) -0.00096(5) 0.00633(5) -0.00184(5)
O1 0.0217(7) 0.0232(7) 0.0300(7) 0.0054(5) 0.0056(5) -0.0020(5)
C1 0.0264(9) 0.0139(8) 0.0172(8) 0.0013(6) 0.0087(7) -0.0018(6)
O2 0.0271(7) 0.0253(7) 0.0588(10) 0.0131(7) 0.0221(7) 0.0041(6)
C2 0.0234(9) 0.0200(8) 0.0272(9) 0.0036(7) 0.0097(7) -0.0044(7)
Cl1 0.0378(2) 0.0203(2) 0.01667(19) -0.00327(15) 0.01048(17) -0.00538(17)
Cl2 0.0297(2) 0.01791(19) 0.01531(18) -0.00237(14) 0.00570(15) -0.00246(16)
P1 0.0176(2) 0.01380(19) 0.01566(19) -0.00068(15) 0.00571(15) -0.00144(15)
N1 0.0191(7) 0.0153(7) 0.0189(7) 0.0032(5) 0.0069(5) -0.0012(5)
N2 0.0201(7) 0.0155(7) 0.0165(7) 0.0020(5) 0.0077(5) -0.0012(5)
C3 0.0196(8) 0.0164(7) 0.0114(7) -0.0020(6) 0.0048(6) -0.0021(6)
C4 0.0231(8) 0.0168(8) 0.0241(9) 0.0047(7) 0.0079(7) -0.0019(6)
C5 0.0249(9) 0.0183(8) 0.0259(9) 0.0047(7) 0.0114(7) -0.0008(7)
C6 0.0181(8) 0.0168(8) 0.0210(8) 0.0027(6) 0.0071(6) -0.0015(6)
C7 0.0220(8) 0.0198(8) 0.0215(8) 0.0026(7) 0.0086(7) -0.0026(7)
C8 0.0287(9) 0.0259(9) 0.0191(8) -0.0003(7) 0.0070(7) -0.0011(7)
C9 0.0258(9) 0.0221(9) 0.0279(9) 0.0009(7) 0.0136(7) -0.0010(7)
C10 0.0199(8) 0.0212(9) 0.0382(11) 0.0053(8) 0.0113(8) 0.0001(7)
C11 0.0245(10) 0.0309(11) 0.0483(13) 0.0023(9) 0.0115(9) 0.0054(8)
C12 0.0181(8) 0.0224(9) 0.0290(9) 0.0057(7) 0.0032(7) -0.0025(7)
C13 0.0208(8) 0.0180(8) 0.0223(8) 0.0032(7) 0.0064(7) -0.0048(6)
C14 0.0269(9) 0.0266(9) 0.0214(9) 0.0002(7) 0.0023(7) -0.0032(7)
C15 0.0204(8) 0.0151(7) 0.0201(8) 0.0000(6) 0.0096(6) 0.0007(6)
C16 0.0240(9) 0.0229(9) 0.0174(8) 0.0003(7) 0.0079(7) 0.0027(7)
C17 0.0311(9) 0.0209(8) 0.0176(8) -0.0012(7) 0.0117(7) 0.0019(7)
C18 0.0366(11) 0.0273(10) 0.0242(9) -0.0039(8) 0.0088(8) -0.0002(8)
C19 0.0310(9) 0.0194(8) 0.0198(8) 0.0003(7) 0.0125(7) 0.0042(7)
C20 0.0230(8) 0.0206(8) 0.0171(8) 0.0047(6) 0.0078(6) 0.0018(7)
C21 0.0257(9) 0.0283(10) 0.0284(10) 0.0027(8) 0.0099(8) 0.0063(8)
C22 0.0220(8) 0.0189(8) 0.0195(8) 0.0015(7) 0.0051(7) -0.0015(6)
C23 0.0228(8) 0.0134(7) 0.0192(8) 0.0002(6) 0.0093(6) -0.0002(6)
C24 0.0283(9) 0.0251(9) 0.0172(8) -0.0043(7) 0.0064(7) 0.0004(7)
C25 0.0202(8) 0.0206(8) 0.0228(9) 0.0021(7) 0.0038(7) 0.0002(6)
C26 0.0248(9) 0.0273(10) 0.0271(10) -0.0021(8) 0.0003(8) 0.0001(7)
C27 0.0236(10) 0.0391(12) 0.0416(12) -0.0062(10) -0.0018(9) -0.0001(9)
C28 0.0346(12) 0.0445(13) 0.0440(13) 0.0038(11) -0.0109(10) 0.0089(10)
C29 0.0342(12) 0.0302(11) 0.0501(14) 0.0083(10) -0.0054(10) 0.0076(9)
C30 0.0279(10) 0.0248(9) 0.0280(10) 0.0082(8) 0.0027(8) 0.0012(7)
C31 0.0218(8) 0.0171(8) 0.0187(8) 0.0013(6) 0.0086(6) -0.0011(6)
C32 0.0262(9) 0.0156(8) 0.0235(9) 0.0019(6) 0.0118(7) -0.0010(6)
C33 0.0307(10) 0.0227(9) 0.0237(9) 0.0040(7) 0.0126(7) -0.0034(7)
C34 0.0305(10) 0.0245(9) 0.0233(9) 0.0004(7) 0.0140(8) -0.0022(7)
C35 0.0331(10) 0.0198(9) 0.0250(9) -0.0006(7) 0.0164(8) 0.0005(7)
C36 0.0275(9) 0.0176(8) 0.0228(9) 0.0021(7) 0.0122(7) 0.0012(7)
C37 0.0230(8) 0.0142(7) 0.0190(8) -0.0016(6) 0.0074(7) -0.0024(6)
C38 0.0281(9) 0.0171(8) 0.0275(9) -0.0043(7) 0.0123(7) -0.0004(7)
C39 0.0418(11) 0.0197(9) 0.0313(10) -0.0070(8) 0.0161(9) -0.0007(8)
C40 0.0499(13) 0.0234(10) 0.0239(10) -0.0079(8) 0.0076(9) -0.0061(9)
C41 0.0328(10) 0.0227(9) 0.0231(9) -0.0016(7) 0.0014(8) -0.0093(8)
C42 0.0237(9) 0.0195(8) 0.0201(8) -0.0017(7) 0.0048(7) -0.0045(7)
O1S 0.056(3) 0.091(4) 0.089(4) -0.026(3) 0.014(2) 0.004(2)
C1S 0.035(3) 0.048(3) 0.067(4) 0.003(3) 0.016(2) 0.017(2)
C2S 0.054(4) 0.065(4) 0.075(4) 0.024(3) 0.019(3) 0.001(3)
C3S 0.073(4) 0.037(3) 0.070(4) 0.004(3) 0.031(3) 0.011(3)
O2S 0.069(3) 0.079(3) 0.082(3) 0.018(3) 0.045(3) 0.003(2)
C4S 0.072(4) 0.036(3) 0.081(4) 0.020(3) 0.039(3) 0.004(3)
C5S 0.072(5) 0.064(4) 0.116(7) -0.015(4) 0.049(5) -0.021(4)
C6S 0.088(3) 0.057(3) 0.077(3) 0.024(2) 0.042(3) 0.020(2)
O3S 0.096(7) 0.082(6) 0.048(5) 0.007(4) 0.016(5) 0.049(5)
C7S 0.088(3) 0.057(3) 0.077(3) 0.024(2) 0.042(3) 0.020(2)
C8S 0.080(8) 0.052(6) 0.033(5) 0.017(5) 0.013(5) 0.027(6)
C9S 0.084(9) 0.057(7) 0.063(8) 0.005(6) 0.020(7) -0.002(7)

loop_
_atom_type_symbol
_atom_type_description
_atom_type_scat_dispersion_real
_atom_type_scat_dispersion_imag
_atom_type_scat_source
C C 0.0033 0.0016 'International Tables Vol C Tables 4.2.6.8 and 6.1.1.4'
H H 0.0000 0.0000 'International Tables Vol C Tables 4.2.6.8 and 6.1.1.4'
N N 0.0061 0.0033 'International Tables Vol C Tables 4.2.6.8 and 6.1.1.4'
O O 0.0106 0.0060 'International Tables Vol C Tables 4.2.6.8 and 6.1.1.4'
P P 0.1023 0.0942 'International Tables Vol C Tables 4.2.6.8 and 6.1.1.4'
Cl Cl 0.1484 0.1585 'International Tables Vol C Tables 4.2.6.8 and 6.1.1.4'
Ru Ru -1.2594 0.8363 'International Tables Vol C Tables 4.2.6.8 and 6.1.1.4'

loop_
_geom_angle_atom_site_label_1
_geom_angle_atom_site_label_2
_geom_angle_atom_site_label_3
_geom_angle
_geom_angle_site_symmetry_1
_geom_angle_site_symmetry_3
C2 Ru1 C1 162.96(7) . .
C2 Ru1 C3 95.45(7) . .
C1 Ru1 C3 94.65(7) . .
C2 Ru1 Cl2 97.17(6) . .
C1 Ru1 Cl2 97.44(5) . .
C3 Ru1 Cl2 84.45(4) . .
C2 Ru1 Cl1 85.03(6) . .
C1 Ru1 Cl1 81.44(5) . .
C3 Ru1 Cl1 89.10(4) . .
Cl2 Ru1 Cl1 173.346(15) . .
C2 Ru1 P1 83.92(5) . .
C1 Ru1 P1 87.99(5) . .
C3 Ru1 P1 171.81(4) . .
Cl2 Ru1 P1 87.532(14) . .
Cl1 Ru1 P1 98.965(15) . .
O1 C1 Ru1 167.43(15) . .
O2 C2 Ru1 167.82(16) . .
C37 P1 C25 101.33(8) . .
C37 P1 C31 106.33(8) . .
C25 P1 C31 102.10(8) . .
C37 P1 Ru1 115.74(6) . .
C25 P1 Ru1 112.67(6) . .
C31 P1 Ru1 116.75(6) . .
C3 N1 C6 129.19(14) . .
C3 N1 C4 113.86(14) . .
C6 N1 C4 116.95(13) . .
C3 N2 C15 128.87(14) . .
C3 N2 C5 114.17(14) . .
C15 N2 C5 116.66(14) . .
N2 C3 N1 106.55(14) . .
N2 C3 Ru1 126.01(12) . .
N1 C3 Ru1 127.25(12) . .
N1 C4 C5 102.59(13) . .
N2 C5 C4 102.25(14) . .
C7 C6 C13 121.78(16) . .
C7 C6 N1 118.48(15) . .
C13 C6 N1 119.47(16) . .
C9 C7 C6 117.98(17) . .
C9 C7 C8 120.42(17) . .
C6 C7 C8 121.60(16) . .
C7 C9 C10 121.65(18) . .
C12 C10 C9 118.41(17) . .
C12 C10 C11 121.54(18) . .
C9 C10 C11 120.04(19) . .
C10 C12 C13 121.97(17) . .
C12 C13 C6 117.97(17) . .
C12 C13 C14 120.20(17) . .
C6 C13 C14 121.79(16) . .
C23 C15 N2 119.84(15) . .
C23 C15 C16 121.79(15) . .
N2 C15 C16 118.00(15) . .
C15 C16 C17 108.08(14) . .
C19 C17 C18 122.68(17) . .
C19 C17 C16 119.18(17) . .
C18 C17 C16 118.14(16) . .
C17 C19 C20 125.63(17) . .
C22 C20 C19 123.93(16) . .
C22 C20 C21 119.93(17) . .
C19 C20 C21 115.71(16) . .
C20 C22 C23 127.33(17) . .
C15 C23 C22 121.50(15) . .
C15 C23 C24 122.27(16) . .
C22 C23 C24 116.23(15) . .
C30 C25 C26 108.74(15) . .
C30 C25 P1 117.18(13) . .
C26 C25 P1 114.53(13) . .
C27 C26 C25 109.67(16) . .
C28 C27 C26 112.13(18) . .
C27 C28 C29 111.16(19) . .
C28 C29 C30 111.18(19) . .
C29 C30 C25 110.32(17) . .
C36 C31 C32 109.04(14) . .
C36 C31 P1 116.31(12) . .
C32 C31 P1 114.67(12) . .
C33 C32 C31 110.88(14) . .
C34 C33 C32 111.38(15) . .
C33 C34 C35 110.67(15) . .
C34 C35 C36 111.52(15) . .
C35 C36 C31 110.50(15) . .
C42 C37 C38 111.30(14) . .
C42 C37 P1 111.79(12) . .
C38 C37 P1 111.31(12) . .
C39 C38 C37 111.17(15) . .
C40 C39 C38 111.57(16) . .
C41 C40 C39 110.89(16) . .
C40 C41 C42 110.31(16) . .
C41 C42 C37 110.36(15) . .
O1S C1S C2S 122.7(6) . .
O1S C1S C3S 120.3(6) . .
C2S C1S C3S 117.0(6) . .
C4S O2S O2S 167.9(7) . 2
O2S C4S C6S 120.3(6) . .
O2S C4S C5S 122.7(7) . .
C6S C4S C5S 117.0(5) . .
O3S C8S C9S 121.2(13) 5_565 .

loop_
_geom_bond_atom_site_label_1
_geom_bond_atom_site_label_2
_geom_bond_distance
_geom_bond_site_symmetry_2
Ru1 C2 1.9302(19) .
Ru1 C1 1.9442(18) .
Ru1 C3 2.1128(16) .
Ru1 Cl2 2.4102(4) .
Ru1 Cl1 2.4138(4) .
Ru1 P1 2.4636(4) .
O1 C1 1.139(2) .
O2 C2 1.141(2) .
P1 C37 1.8526(17) .
P1 C25 1.8661(18) .
P1 C31 1.8736(17) .
N1 C3 1.350(2) .
N1 C6 1.430(2) .
N1 C4 1.473(2) .
N2 C3 1.344(2) .
N2 C15 1.432(2) .
N2 C5 1.476(2) .
C4 C5 1.517(2) .
C6 C7 1.398(2) .
C6 C13 1.398(2) .
C7 C9 1.392(3) .
C7 C8 1.507(2) .
C9 C10 1.397(3) .
C10 C12 1.388(3) .
C10 C11 1.508(3) .
C12 C13 1.390(3) .
C13 C14 1.506(3) .
C15 C23 1.348(2) .
C15 C16 1.504(2) .
C16 C17 1.505(2) .
C17 C19 1.339(3) .
C17 C18 1.499(3) .
C19 C20 1.452(3) .
C20 C22 1.353(2) .
C20 C21 1.509(2) .
C22 C23 1.453(2) .
C23 C24 1.505(2) .
C25 C30 1.533(3) .
C25 C26 1.535(3) .
C26 C27 1.525(3) .
C27 C28 1.517(3) .
C28 C29 1.526(3) .
C29 C30 1.529(3) .
C31 C36 1.534(2) .
C31 C32 1.539(2) .
C32 C33 1.533(2) .
C33 C34 1.515(3) .
C34 C35 1.523(3) .
C35 C36 1.532(2) .
C37 C42 1.538(2) .
C37 C38 1.542(2) .
C38 C39 1.531(3) .
C39 C40 1.521(3) .
C40 C41 1.519(3) .
C41 C42 1.526(2) .
O1S C1S 1.212(7) .
C1S C2S 1.461(8) .
C1S C3S 1.497(8) .
O2S C4S 1.213(7) .
O2S O2S 1.484(8) 2
C4S C6S 1.464(8) .
C4S C5S 1.490(10) .
O3S C8S 1.222(13) 5_565
C8S O3S 1.222(13) 5_565
C8S C9S 1.515(18) .

loop_
_geom_torsion_atom_site_label_1
_geom_torsion_atom_site_label_2
_geom_torsion_atom_site_label_3
_geom_torsion_atom_site_label_4
_geom_torsion
_geom_torsion_site_symmetry_1
C2 Ru1 C1 O1 4.0(8) .
C3 Ru1 C1 O1 -122.2(7) .
Cl2 Ru1 C1 O1 152.8(7) .
Cl1 Ru1 C1 O1 -33.8(7) .
P1 Ru1 C1 O1 65.6(7) .
C1 Ru1 C2 O2 15.7(10) .
C3 Ru1 C2 O2 141.8(8) .
Cl2 Ru1 C2 O2 -133.2(8) .
Cl1 Ru1 C2 O2 53.2(8) .
P1 Ru1 C2 O2 -46.4(8) .
C2 Ru1 P1 C37 90.92(8) .
C1 Ru1 P1 C37 -74.06(8) .
C3 Ru1 P1 C37 176.9(3) .
Cl2 Ru1 P1 C37 -171.60(6) .
Cl1 Ru1 P1 C37 6.95(6) .
C2 Ru1 P1 C25 -25.04(9) .
C1 Ru1 P1 C25 169.98(8) .
C3 Ru1 P1 C25 60.9(3) .
Cl2 Ru1 P1 C25 72.44(7) .
Cl1 Ru1 P1 C25 -109.01(7) .
C2 Ru1 P1 C31 -142.74(9) .
C1 Ru1 P1 C31 52.28(8) .
C3 Ru1 P1 C31 -56.8(3) .
Cl2 Ru1 P1 C31 -45.26(6) .
Cl1 Ru1 P1 C31 133.29(6) .
C15 N2 C3 N1 -175.55(15) .
C5 N2 C3 N1 -2.09(19) .
C15 N2 C3 Ru1 9.2(2) .
C5 N2 C3 Ru1 -177.33(12) .
C6 N1 C3 N2 176.46(16) .
C4 N1 C3 N2 -3.26(19) .
C6 N1 C3 Ru1 -8.4(3) .
C4 N1 C3 Ru1 171.90(12) .
C2 Ru1 C3 N2 171.08(14) .
C1 Ru1 C3 N2 -22.67(15) .
Cl2 Ru1 C3 N2 74.38(14) .
Cl1 Ru1 C3 N2 -104.01(14) .
P1 Ru1 C3 N2 85.9(4) .
C2 Ru1 C3 N1 -3.19(15) .
C1 Ru1 C3 N1 163.07(15) .
Cl2 Ru1 C3 N1 -99.89(14) .
Cl1 Ru1 C3 N1 81.73(14) .
P1 Ru1 C3 N1 -88.3(3) .
C3 N1 C4 C5 6.87(19) .
C6 N1 C4 C5 -172.89(15) .
C3 N2 C5 C4 6.15(19) .
C15 N2 C5 C4 -179.55(14) .
N1 C4 C5 N2 -7.13(17) .
C3 N1 C6 C7 -92.1(2) .
C4 N1 C6 C7 87.60(19) .
C3 N1 C6 C13 93.8(2) .
C4 N1 C6 C13 -86.50(19) .
C13 C6 C7 C9 -5.6(3) .
N1 C6 C7 C9 -179.54(15) .
C13 C6 C7 C8 173.71(16) .
N1 C6 C7 C8 -0.3(2) .
C6 C7 C9 C10 2.3(3) .
C8 C7 C9 C10 -176.99(17) .
C7 C9 C10 C12 1.6(3) .
C7 C9 C10 C11 -179.36(17) .
C9 C10 C12 C13 -2.5(3) .
C11 C10 C12 C13 178.52(17) .
C10 C12 C13 C6 -0.6(3) .
C10 C12 C13 C14 -178.40(17) .
C7 C6 C13 C12 4.8(3) .
N1 C6 C13 C12 178.68(15) .
C7 C6 C13 C14 -177.51(16) .
N1 C6 C13 C14 -3.6(2) .
C3 N2 C15 C23 97.2(2) .
C5 N2 C15 C23 -76.2(2) .
C3 N2 C15 C16 -89.7(2) .
C5 N2 C15 C16 97.01(18) .
C23 C15 C16 C17 68.5(2) .
N2 C15 C16 C17 -104.49(17) .
C15 C16 C17 C19 -68.9(2) .
C15 C16 C17 C18 110.78(18) .
C18 C17 C19 C20 -173.87(17) .
C16 C17 C19 C20 5.8(3) .
C17 C19 C20 C22 34.2(3) .
C17 C19 C20 C21 -153.37(18) .
C19 C20 C22 C23 2.6(3) .
C21 C20 C22 C23 -169.61(17) .
N2 C15 C23 C22 168.74(15) .
C16 C15 C23 C22 -4.2(3) .
N2 C15 C23 C24 -11.8(2) .
C16 C15 C23 C24 175.27(16) .
C20 C22 C23 C15 -37.5(3) .
C20 C22 C23 C24 143.04(18) .
C37 P1 C25 C30 51.38(16) .
C31 P1 C25 C30 -58.27(16) .
Ru1 P1 C25 C30 175.69(12) .
C37 P1 C25 C26 -179.48(13) .
C31 P1 C25 C26 70.87(15) .
Ru1 P1 C25 C26 -55.17(15) .
C30 C25 C26 C27 -59.9(2) .
P1 C25 C26 C27 166.84(14) .
C25 C26 C27 C28 57.6(2) .
C26 C27 C28 C29 -54.1(3) .
C27 C28 C29 C30 53.6(3) .
C28 C29 C30 C25 -57.5(3) .
C26 C25 C30 C29 60.4(2) .
P1 C25 C30 C29 -167.81(15) .
C37 P1 C31 C36 103.55(14) .
C25 P1 C31 C36 -150.66(13) .
Ru1 P1 C31 C36 -27.33(15) .
C37 P1 C31 C32 -25.33(15) .
C25 P1 C31 C32 80.46(14) .
Ru1 P1 C31 C32 -156.21(11) .
C36 C31 C32 C33 57.83(19) .
P1 C31 C32 C33 -169.75(13) .
C31 C32 C33 C34 -57.2(2) .
C32 C33 C34 C35 55.3(2) .
C33 C34 C35 C36 -55.7(2) .
C34 C35 C36 C31 57.6(2) .
C32 C31 C36 C35 -57.90(19) .
P1 C31 C36 C35 170.55(12) .
C25 P1 C37 C42 -178.82(12) .
C31 P1 C37 C42 -72.47(13) .
Ru1 P1 C37 C42 58.98(13) .
C25 P1 C37 C38 56.03(14) .
C31 P1 C37 C38 162.38(12) .
Ru1 P1 C37 C38 -66.18(13) .
C42 C37 C38 C39 53.3(2) .
P1 C37 C38 C39 178.75(13) .
C37 C38 C39 C40 -53.6(2) .
C38 C39 C40 C41 56.7(2) .
C39 C40 C41 C42 -59.0(2) .
C40 C41 C42 C37 58.5(2) .
C38 C37 C42 C41 -55.84(19) .
P1 C37 C42 C41 179.00(12) .
O2S O2S C4S C6S 23(3) 2
O2S O2S C4S C5S -159(2) 2
